data_7127776
loop_
_publ_author_name
'Yang, Jing'
'Fang, Hao-Ji'
'Cao, Qian'
'Mao, Zong-Wan'

_publ_section_title
;
 The design of cyclometalated iridium(iii)-metformin complexes for hypoxic
 cancer treatment.
;
_journal_issue 9
_journal_name_full 'Chemical communications (Cambridge, England)'
_journal_page_first 1093
_journal_page_last 1096
_journal_paper_doi 10.1039/d0cc07104h
_journal_volume 57
_journal_year 2021
_chemical_formula_sum 'C194 H194 F194 Ir194 N194 O P'
_chemical_formula_weight 46263.20
_space_group_IT_number 148
_space_group_name_Hall '-R 3'
_space_group_name_H-M_alt 'R -3 :H'
_symmetry_cell_setting hexagonal
_symmetry_space_group_name_H-M 'R -3 :H'
_atom_sites_solution_hydrogens geom
_atom_sites_solution_primary direct
_atom_sites_solution_secondary difmap
_audit_creation_method SHELXL-97
_audit_update_record
;
2020-01-09 deposited with the CCDC.	2020-12-17 downloaded from the CCDC.
;
_cell_angle_alpha 90.00
_cell_angle_beta 90.00
_cell_angle_gamma 120.00
_cell_formula_units_Z 1
_cell_length_a 42.2108(9)
_cell_length_b 42.2108(9)
_cell_length_c 9.0380(3)
_cell_measurement_reflns_used 5008
_cell_measurement_temperature 150.00(10)
_cell_measurement_theta_max 29.2360
_cell_measurement_theta_min 3.6920
_cell_volume 13946.0(6)
_computing_structure_refinement 'SHELXL-97 (Sheldrick, 1997)'
_computing_structure_solution 'SHELXS-97 (Sheldrick, 1990)'
_diffrn_ambient_temperature 150.00(10)
_diffrn_measured_fraction_theta_full 0.990
_diffrn_measured_fraction_theta_max 0.990
_diffrn_measurement_device_type 'SuperNova, Dual, Cu at home/near, AtlasS2'
_diffrn_radiation_monochromator graphite
_diffrn_radiation_source 'fine-focus sealed tube'
_diffrn_radiation_type MoK\a
_diffrn_radiation_wavelength 0.71073
_diffrn_reflns_av_R_equivalents 0.0000
_diffrn_reflns_av_sigmaI/netI 0.0920
_diffrn_reflns_limit_h_max 25
_diffrn_reflns_limit_h_min -51
_diffrn_reflns_limit_k_max 52
_diffrn_reflns_limit_k_min 0
_diffrn_reflns_limit_l_max 11
_diffrn_reflns_limit_l_min 0
_diffrn_reflns_number 6036
_diffrn_reflns_theta_full 26.00
_diffrn_reflns_theta_max 26.00
_diffrn_reflns_theta_min 3.31
_exptl_absorpt_coefficient_mu 46.164
_exptl_absorpt_correction_T_max 1.00000
_exptl_absorpt_correction_T_min 0.38125
_exptl_absorpt_correction_type multi-scan
_exptl_crystal_colour green
_exptl_crystal_density_diffrn 5.509
_exptl_crystal_density_method 'not measured'
_exptl_crystal_description plate
_exptl_crystal_F_000 19423
_exptl_crystal_size_max 0.250
_exptl_crystal_size_mid 0.120
_exptl_crystal_size_min 0.080
_refine_diff_density_max 3.165
_refine_diff_density_min -3.514
_refine_diff_density_rms 0.243
_refine_ls_extinction_method none
_refine_ls_goodness_of_fit_ref 1.012
_refine_ls_hydrogen_treatment mixed
_refine_ls_matrix_type full
_refine_ls_number_parameters 409
_refine_ls_number_reflns 6036
_refine_ls_number_restraints 56
_refine_ls_restrained_S_all 1.022
_refine_ls_R_factor_all 0.0811
_refine_ls_R_factor_gt 0.0654
_refine_ls_shift/su_max 0.002
_refine_ls_shift/su_mean 0.000
_refine_ls_structure_factor_coef Fsqd
_refine_ls_weighting_details 'calc w=1/[\s^2^(Fo^2^)+(0.0903P)^2^+0.0000P] where P=(Fo^2^+2Fc^2^)/3'
_refine_ls_weighting_scheme calc
_refine_ls_wR_factor_gt 0.1534
_refine_ls_wR_factor_ref 0.1640
_reflns_number_gt 4688
_reflns_number_total 6036
_reflns_threshold_expression >2sigma(I)
_cod_data_source_file d0cc07104h2.cif
_cod_data_source_block a_sq_d
_cod_depositor_comments 'Adding full bibliography for 7127776.cif.'
_cod_original_sg_symbol_H-M R-3
_cod_database_code 7127776

loop_
_symmetry_equiv_pos_as_xyz
'x, y, z'
'-y, x-y, z'
'-x+y, -x, z'
'x+2/3, y+1/3, z+1/3'
'-y+2/3, x-y+1/3, z+1/3'
'-x+y+2/3, -x+1/3, z+1/3'
'x+1/3, y+2/3, z+2/3'
'-y+1/3, x-y+2/3, z+2/3'
'-x+y+1/3, -x+2/3, z+2/3'
'-x, -y, -z'
'y, -x+y, -z'
'x-y, x, -z'
'-x+2/3, -y+1/3, -z+1/3'
'y+2/3, -x+y+1/3, -z+1/3'
'x-y+2/3, x+1/3, -z+1/3'
'-x+1/3, -y+2/3, -z+2/3'
'y+1/3, -x+y+2/3, -z+2/3'
'x-y+1/3, x+2/3, -z+2/3'

loop_
_atom_site_label
_atom_site_type_symbol
_atom_site_fract_x
_atom_site_fract_y
_atom_site_fract_z
_atom_site_U_iso_or_equiv
_atom_site_adp_type
_atom_site_occupancy
_atom_site_symmetry_multiplicity
_atom_site_calc_flag
_atom_site_refinement_flags
_atom_site_disorder_assembly
_atom_site_disorder_group
C C 0.39346(19) -0.00783(17) 0.3626(7) 0.0397(18) Uani 1 1 d . . .
C2 C 0.4524(2) 0.07496(18) 0.8385(7) 0.0461(18) Uani 1 1 d U . .
H2 H 0.4366 0.0843 0.8353 0.055 Uiso 1 1 calc R . .
C5 C 0.5054(2) 0.2166(2) 0.1528(8) 0.061(2) Uani 1 1 d . . .
H5A H 0.5122 0.2288 0.2468 0.091 Uiso 1 1 calc R . .
H5B H 0.4890 0.2227 0.1033 0.091 Uiso 1 1 calc R . .
H5C H 0.5268 0.2244 0.0934 0.091 Uiso 1 1 calc R . .
C8 C 0.47092(16) 0.07626(16) 0.7136(7) 0.0304(14) Uani 1 1 d U . .
C9 C 0.42856(15) 0.05377(16) 0.4530(6) 0.0269(14) Uani 1 1 d . . .
C13 C 0.39592(16) 0.05491(16) 0.4643(6) 0.0303(15) Uani 1 1 d . . .
C14 C 0.53486(15) 0.18030(16) 0.5142(6) 0.0299(14) Uani 1 1 d . . .
C16 C 0.49447(15) 0.16202(16) 0.2909(6) 0.0302(15) Uani 1 1 d . . .
C18 C 0.39886(15) 0.08689(16) 0.5323(6) 0.0296(15) Uani 1 1 d . . .
C19 C 0.44035(17) 0.14196(16) 0.6496(7) 0.0333(16) Uani 1 1 d . . .
H19 H 0.4642 0.1584 0.6781 0.040 Uiso 1 1 calc R . .
C24 C 0.36170(18) -0.00740(16) 0.3696(8) 0.0389(18) Uani 1 1 d . . .
H24 H 0.3396 -0.0276 0.3417 0.047 Uiso 1 1 calc R . .
C27 C 0.4559(2) 0.06082(19) 0.9668(8) 0.053(2) Uani 1 1 d . . .
C29 C 0.42728(18) 0.02106(17) 0.4043(7) 0.0370(16) Uani 1 1 d . . .
H29 H 0.4483 0.0191 0.4005 0.044 Uiso 1 1 calc R . .
C30 C 0.52699(18) 0.08929(19) 0.3461(9) 0.0471(19) Uani 1 1 d . . .
H30 H 0.5234 0.1029 0.2743 0.056 Uiso 1 1 calc R . .
C31 C 0.5383(2) 0.0502(2) 0.5632(12) 0.072(3) Uani 1 1 d U . .
H31 H 0.5415 0.0365 0.6363 0.087 Uiso 1 1 calc R . .
C33 C 0.5515(2) 0.0767(3) 0.3186(12) 0.082(3) Uani 1 1 d . . .
H33 H 0.5641 0.0813 0.2297 0.098 Uiso 1 1 calc R . .
C34 C 0.5559(2) 0.0564(3) 0.4348(14) 0.080(3) Uani 1 1 d U . .
H34 H 0.5716 0.0472 0.4204 0.096 Uiso 1 1 calc R . .
C37 C 0.37083(18) 0.09414(19) 0.5658(9) 0.050(2) Uani 1 1 d . . .
H37 H 0.3469 0.0778 0.5370 0.060 Uiso 1 1 calc R . .
C38 C 0.37856(19) 0.1259(2) 0.6424(10) 0.059(2) Uani 1 1 d . . .
H38 H 0.3599 0.1308 0.6640 0.071 Uiso 1 1 calc R . .
C44 C 0.51532(17) 0.06428(18) 0.5868(9) 0.047(2) Uani 1 1 d . . .
C45 C 0.4637(2) 0.1538(2) 0.0583(7) 0.053(2) Uani 1 1 d . . .
H45A H 0.4752 0.1418 0.0109 0.080 Uiso 1 1 calc R . .
H45B H 0.4596 0.1681 -0.0132 0.080 Uiso 1 1 calc R . .
H45C H 0.4408 0.1358 0.0999 0.080 Uiso 1 1 calc R . .
C46 C 0.49398(17) 0.06035(17) 0.7192(8) 0.0417(18) Uani 1 1 d . . .
C54 C 0.36353(16) 0.02460(17) 0.4203(7) 0.0333(16) Uani 1 1 d . . .
C55 C 0.41384(19) 0.1498(2) 0.6858(8) 0.051(2) Uani 1 1 d . . .
H55 H 0.4194 0.1708 0.7388 0.061 Uiso 1 1 calc R . .
F12 F 0.33178(10) 0.02504(10) 0.4233(4) 0.0454(11) Uani 1 1 d . . .
Ir1 Ir 0.473118(6) 0.099611(6) 0.51973(2) 0.02595(8) Uani 1 1 d . . .
N1 N 0.50866(14) 0.08195(15) 0.4748(7) 0.0409(15) Uani 1 1 d . . .
N6 N 0.52210(14) 0.18675(14) 0.3833(5) 0.0364(14) Uani 1 1 d . . .
N7 N 0.48736(14) 0.17750(14) 0.1752(6) 0.0384(14) Uani 1 1 d . . .
N2 N 0.43417(12) 0.11201(13) 0.5752(5) 0.0267(12) Uani 1 1 d . . .
N4 N 0.47824(13) 0.12731(13) 0.3161(5) 0.0292(13) Uani 1 1 d D . .
H4 H 0.4588 0.1174 0.2621 0.035 Uiso 1 1 d RD . .
N5 N 0.56647(13) 0.21009(14) 0.5602(6) 0.0395(15) Uani 1 1 d . . .
H5D H 0.5701 0.2070 0.6515 0.047 Uiso 1 1 d R . .
H5E H 0.5846 0.2125 0.5079 0.047 Uiso 1 1 d R . .
N3 N 0.51808(13) 0.15011(13) 0.5864(6) 0.0331(13) Uani 1 1 d D . .
H3 H 0.5312 0.1485 0.6584 0.040 Uiso 1 1 d RD . .
F3 F 0.56880(16) 0.14470(15) 0.8533(6) 0.0968(18) Uani 1 1 d . . .
F6 F 0.59595(16) 0.15628(18) 1.0775(7) 0.128(2) Uani 1 1 d . . .
F7 F 0.54069(17) 0.1484(2) 1.0524(9) 0.141(3) Uani 1 1 d . . .
F8 F 0.5618(2) 0.19246(17) 0.8861(7) 0.137(2) Uani 1 1 d . . .
F9 F 0.5864(3) 0.2020(2) 1.1070(7) 0.169(3) Uani 1 1 d . . .
F15 F 0.6160(2) 0.1970(3) 0.9090(12) 0.201(5) Uani 1 1 d . . .
P1 P 0.57784(6) 0.17328(6) 0.9837(2) 0.0499(5) Uani 1 1 d . . .
C3 C 0.4777(2) 0.0456(2) 0.9781(8) 0.065(3) Uani 1 1 d U . .
H3A H 0.4800 0.0360 1.0675 0.078 Uiso 1 1 calc R . .
C4 C 0.4961(2) 0.0447(2) 0.8554(10) 0.061(2) Uani 1 1 d . . .
F1 F 0.43736(15) 0.06013(13) 1.0895(4) 0.0830(18) Uani 1 1 d U . .
F57 F 0.39234(11) -0.03895(10) 0.3155(5) 0.0585(12) Uani 1 1 d . . .
F0AA F 0.51704(13) 0.02874(13) 0.8601(7) 0.0918(19) Uani 1 1 d . . .

loop_
_atom_site_aniso_label
_atom_site_aniso_U_11
_atom_site_aniso_U_22
_atom_site_aniso_U_33
_atom_site_aniso_U_23
_atom_site_aniso_U_13
_atom_site_aniso_U_12
C 0.056(4) 0.027(3) 0.031(3) -0.003(3) -0.009(3) 0.017(3)
C2 0.062(3) 0.034(3) 0.032(3) 0.001(2) -0.012(2) 0.017(2)
C5 0.090(5) 0.053(4) 0.035(4) 0.018(3) -0.006(4) 0.033(4)
C8 0.034(2) 0.027(2) 0.024(2) 0.006(2) -0.006(2) 0.0105(18)
C9 0.032(3) 0.028(3) 0.016(3) -0.002(2) -0.003(2) 0.011(2)
C13 0.040(3) 0.030(3) 0.020(3) 0.003(2) 0.001(3) 0.017(2)
C14 0.040(3) 0.038(3) 0.021(3) 0.004(2) 0.010(3) 0.027(2)
C16 0.039(3) 0.046(3) 0.014(3) 0.005(2) 0.001(2) 0.026(2)
C18 0.031(3) 0.031(3) 0.024(3) 0.009(2) 0.007(3) 0.012(2)
C19 0.041(3) 0.032(3) 0.022(3) -0.002(3) -0.004(3) 0.015(3)
C24 0.041(3) 0.024(3) 0.041(4) -0.005(3) -0.015(3) 0.008(3)
C27 0.070(5) 0.030(4) 0.031(4) -0.009(3) -0.022(4) 0.005(3)
C29 0.054(3) 0.037(3) 0.025(3) -0.003(3) -0.010(3) 0.027(3)
C30 0.045(3) 0.047(4) 0.058(5) -0.001(3) -0.004(3) 0.030(3)
C31 0.066(4) 0.077(4) 0.091(6) 0.011(4) -0.005(4) 0.049(3)
C33 0.067(5) 0.092(6) 0.094(7) -0.010(5) 0.023(5) 0.046(4)
C34 0.072(4) 0.083(4) 0.111(6) 0.003(4) -0.009(4) 0.058(3)
C37 0.029(3) 0.048(4) 0.066(5) -0.019(4) 0.001(3) 0.015(3)
C38 0.040(3) 0.066(4) 0.077(6) -0.021(4) 0.012(4) 0.030(3)
C44 0.032(3) 0.032(3) 0.077(5) 0.002(3) -0.021(3) 0.015(3)
C45 0.082(4) 0.059(4) 0.027(3) 0.000(3) -0.025(3) 0.041(3)
C46 0.038(3) 0.030(3) 0.050(4) 0.009(3) -0.016(3) 0.011(3)
C54 0.032(3) 0.032(3) 0.028(3) 0.005(3) -0.007(3) 0.011(2)
C55 0.045(4) 0.058(4) 0.043(4) -0.022(3) -0.001(3) 0.022(3)
F12 0.0342(18) 0.047(2) 0.048(2) -0.0102(18) -0.0071(17) 0.0154(16)
Ir1 0.03189(12) 0.02991(12) 0.01615(13) 0.00271(8) -0.00185(8) 0.01553(9)
N1 0.034(2) 0.051(3) 0.044(3) 0.001(3) -0.006(3) 0.026(2)
N6 0.054(3) 0.035(3) 0.019(2) 0.003(2) -0.006(2) 0.021(2)
N7 0.054(3) 0.042(3) 0.021(3) 0.010(2) -0.003(2) 0.025(2)
N2 0.029(2) 0.032(2) 0.020(2) 0.007(2) 0.007(2) 0.0160(19)
N4 0.032(2) 0.031(2) 0.020(2) 0.007(2) 0.005(2) 0.012(2)
N5 0.030(3) 0.043(3) 0.037(3) -0.006(3) 0.004(2) 0.012(2)
N3 0.031(2) 0.036(3) 0.028(3) -0.003(2) -0.004(2) 0.014(2)
F3 0.135(4) 0.114(4) 0.062(3) -0.042(3) -0.025(3) 0.078(3)
F6 0.170(4) 0.191(5) 0.101(5) -0.050(4) -0.065(4) 0.149(3)
F7 0.089(4) 0.199(7) 0.125(6) 0.057(5) 0.056(4) 0.063(4)
F8 0.267(6) 0.138(4) 0.063(4) 0.000(3) -0.050(4) 0.145(4)
F9 0.321(8) 0.156(5) 0.078(4) -0.074(4) -0.089(5) 0.155(5)
F15 0.087(5) 0.213(9) 0.161(8) 0.041(7) 0.017(5) -0.033(6)
P1 0.0580(10) 0.0658(11) 0.0319(9) -0.0016(9) -0.0003(9) 0.0355(9)
C3 0.081(5) 0.045(4) 0.035(3) 0.015(3) -0.025(4) 0.004(3)
C4 0.049(4) 0.039(4) 0.069(5) 0.011(4) -0.040(4) 0.003(3)
F1 0.119(4) 0.072(3) 0.0148(18) 0.0093(19) 0.000(2) 0.015(3)
F57 0.072(2) 0.0407(19) 0.071(3) -0.022(2) -0.027(2) 0.0344(18)
F0AA 0.069(2) 0.071(3) 0.121(4) 0.036(3) -0.050(3) 0.024(2)

loop_
_atom_type_symbol
_atom_type_description
_atom_type_scat_dispersion_real
_atom_type_scat_dispersion_imag
_atom_type_scat_source
C C 0.0033 0.0016 'International Tables Vol C Tables 4.2.6.8 and 6.1.1.4'
H H 0.0000 0.0000 'International Tables Vol C Tables 4.2.6.8 and 6.1.1.4'
N N 0.0061 0.0033 'International Tables Vol C Tables 4.2.6.8 and 6.1.1.4'
F F 0.0171 0.0103 'International Tables Vol C Tables 4.2.6.8 and 6.1.1.4'
Ir Ir -1.4442 7.9887 'International Tables Vol C Tables 4.2.6.8 and 6.1.1.4'
P P 0.1023 0.0942 'International Tables Vol C Tables 4.2.6.8 and 6.1.1.4'
O O 0.0106 0.0060 'International Tables Vol C Tables 4.2.6.8 and 6.1.1.4'

loop_
_geom_angle_atom_site_label_1
_geom_angle_atom_site_label_2
_geom_angle_atom_site_label_3
_geom_angle
_geom_angle_site_symmetry_1
_geom_angle_site_symmetry_3
_geom_angle_publ_flag
C24 C F57 118.2(5) . . ?
C24 C C29 124.5(7) . . ?
F57 C C29 117.2(7) . . ?
C27 C2 C8 123.2(8) . . ?
C2 C8 C46 117.6(6) . . ?
C2 C8 Ir1 129.5(6) . . ?
C46 C8 Ir1 112.9(5) . . ?
C13 C9 C29 119.5(5) . . ?
C13 C9 Ir1 114.1(4) . . ?
C29 C9 Ir1 126.3(5) . . ?
C54 C13 C9 118.7(6) . . ?
C54 C13 C18 125.1(6) . . ?
C9 C13 C18 116.0(5) . . ?
N3 C14 N5 124.1(6) . . ?
N3 C14 N6 123.7(5) . . ?
N5 C14 N6 112.2(5) . . ?
N4 C16 N7 124.7(5) . . ?
N4 C16 N6 121.1(5) . . ?
N7 C16 N6 114.2(5) . . ?
N2 C18 C37 118.5(6) . . ?
N2 C18 C13 113.3(6) . . ?
C37 C18 C13 128.1(5) . . ?
N2 C19 C55 123.9(6) . . ?
C C24 C54 117.0(6) . . ?
C2 C27 F1 121.8(9) . . ?
C2 C27 C3 121.5(8) . . ?
F1 C27 C3 116.7(7) . . ?
C C29 C9 117.4(7) . . ?
N1 C30 C33 121.0(8) . . ?
C34 C31 C44 119.4(9) . . ?
C30 C33 C34 116.0(9) . . ?
C31 C34 C33 122.4(9) . . ?
C38 C37 C18 120.1(6) . . ?
C55 C38 C37 119.7(7) . . ?
N1 C44 C31 120.0(8) . . ?
N1 C44 C46 112.7(6) . . ?
C31 C44 C46 127.1(8) . . ?
C4 C46 C8 117.6(7) . . ?
C4 C46 C44 125.9(7) . . ?
C8 C46 C44 116.3(6) . . ?
F12 C54 C13 120.7(6) . . ?
F12 C54 C24 116.5(5) . . ?
C13 C54 C24 122.8(6) . . ?
C19 C55 C38 118.4(7) . . ?
C8 Ir1 C9 89.9(2) . . ?
C8 Ir1 N1 81.6(3) . . ?
C9 Ir1 N1 95.4(2) . . ?
C8 Ir1 N2 93.9(2) . . ?
C9 Ir1 N2 80.3(2) . . ?
N1 Ir1 N2 173.8(2) . . ?
C8 Ir1 N3 92.5(2) . . ?
C9 Ir1 N3 175.7(2) . . ?
N1 Ir1 N3 88.4(2) . . ?
N2 Ir1 N3 96.0(2) . . ?
C8 Ir1 N4 176.8(2) . . ?
C9 Ir1 N4 93.4(2) . . ?
N1 Ir1 N4 98.0(2) . . ?
N2 Ir1 N4 86.8(2) . . ?
N3 Ir1 N4 84.22(19) . . ?
C30 N1 C44 120.9(6) . . ?
C30 N1 Ir1 122.4(5) . . ?
C44 N1 Ir1 116.5(5) . . ?
C14 N6 C16 129.0(5) . . ?
C16 N7 C5 123.2(5) . . ?
C16 N7 C45 118.3(5) . . ?
C5 N7 C45 118.2(5) . . ?
C19 N2 C18 119.4(5) . . ?
C19 N2 Ir1 124.7(4) . . ?
C18 N2 Ir1 115.8(4) . . ?
C16 N4 Ir1 128.7(4) . . ?
C14 N3 Ir1 128.9(4) . . ?
F7 P1 F6 91.9(4) . . ?
F7 P1 F9 90.2(5) . . ?
F6 P1 F9 89.6(4) . . ?
F7 P1 F8 91.4(4) . . ?
F6 P1 F8 176.5(4) . . ?
F9 P1 F8 89.6(4) . . ?
F7 P1 F15 176.7(6) . . ?
F6 P1 F15 86.7(5) . . ?
F9 P1 F15 92.8(6) . . ?
F8 P1 F15 90.0(5) . . ?
F7 P1 F3 90.3(4) . . ?
F6 P1 F3 92.4(4) . . ?
F9 P1 F3 178.0(4) . . ?
F8 P1 F3 88.5(4) . . ?
F15 P1 F3 86.8(5) . . ?
C4 C3 C27 118.5(7) . . ?
F0AA C4 C3 120.6(7) . . ?
F0AA C4 C46 117.8(8) . . ?
C3 C4 C46 121.7(8) . . ?

loop_
_geom_bond_atom_site_label_1
_geom_bond_atom_site_label_2
_geom_bond_distance
_geom_bond_site_symmetry_2
_geom_bond_publ_flag
C C24 1.351(10) . ?
C F57 1.359(8) . ?
C C29 1.388(9) . ?
C2 C27 1.345(10) . ?
C2 C8 1.358(10) . ?
C5 N7 1.447(9) . ?
C8 C46 1.434(10) . ?
C8 Ir1 1.990(6) . ?
C9 C13 1.406(9) . ?
C9 C29 1.424(9) . ?
C9 Ir1 2.001(5) . ?
C13 C54 1.384(8) . ?
C13 C18 1.431(9) . ?
C14 N3 1.284(7) . ?
C14 N5 1.363(7) . ?
C14 N6 1.383(8) . ?
C16 N4 1.290(7) . ?
C16 N7 1.344(8) . ?
C16 N6 1.389(7) . ?
C18 N2 1.384(7) . ?
C18 C37 1.396(10) . ?
C19 N2 1.337(8) . ?
C19 C55 1.356(10) . ?
C24 C54 1.391(9) . ?
C27 F1 1.350(9) . ?
C27 C3 1.366(13) . ?
C30 N1 1.345(9) . ?
C30 C33 1.401(12) . ?
C31 C34 1.330(14) . ?
C31 C44 1.385(12) . ?
C33 C34 1.424(15) . ?
C37 C38 1.394(10) . ?
C38 C55 1.374(9) . ?
C44 N1 1.367(9) . ?
C44 C46 1.456(11) . ?
C45 N7 1.455(8) . ?
C46 C4 1.420(10) . ?
C54 F12 1.350(8) . ?
Ir1 N1 2.022(6) . ?
Ir1 N2 2.022(5) . ?
Ir1 N3 2.113(5) . ?
Ir1 N4 2.132(5) . ?
F3 P1 1.590(6) . ?
F6 P1 1.538(7) . ?
F7 P1 1.517(6) . ?
F8 P1 1.562(7) . ?
F9 P1 1.551(7) . ?
F15 P1 1.563(8) . ?
C3 C4 1.363(13) . ?
C4 F0AA 1.355(10) . ?

loop_
_platon_squeeze_void_nr
_platon_squeeze_void_average_x
_platon_squeeze_void_average_y
_platon_squeeze_void_average_z
_platon_squeeze_void_volume
_platon_squeeze_void_count_electrons
_platon_squeeze_void_content
1 0.000 0.000 -0.008 444 85 ' '
2 0.333 0.667 0.649 447 85 ' '
3 0.667 0.333 0.315 447 85 ' '
